data_1573075
loop_
_publ_author_name
'Yang, Xue-Chun'
'Wu, Feng'
'Wu, Wen-Biao'
'Zhang, Xu'
'Feng, Jian-Jun'

_publ_section_title
;
 Enantioselective dearomative formal (3+3) cycloadditions of
 bicyclobutanes with aromatic azomethine imines: access to fused
 2,3-diazabicyclo[3.1.1]heptanes.
;
_journal_issue 46
_journal_name_full 'Chemical science'
_journal_page_first 19488
_journal_page_last 19495
_journal_paper_doi 10.1039/d4sc06334a
_journal_volume 15
_journal_year 2024
_chemical_formula_moiety 'C31 H26 Br N4 O2'
_chemical_formula_sum 'C31 H25 Br N4 O2'
_chemical_formula_weight 565.46
_chemical_name_systematic
(4-benzoyl-11-bromo-3-phenyl-3,4-dihydro-2H-1,3-methanopyridazino[6,1-a]isoquinolin-1(11bH)-yl)(1-methyl-1H-imidazol-2-yl)methanone
_space_group_crystal_system triclinic
_space_group_IT_number 2
_space_group_name_Hall '-P 1'
_space_group_name_H-M_alt 'P -1'
_atom_sites_solution_hydrogens geom
_atom_sites_solution_primary dual
_audit_creation_date 2024-05-14
_audit_creation_method
;
Olex2 1.5
(compiled 2021.07.19 svn.r715e62df for OlexSys, GUI svn.r6380)
;
_audit_update_record
;
2024-08-02 deposited with the CCDC.	2024-11-01 downloaded from the CCDC.
;
_cell_angle_alpha 102.9960(10)
_cell_angle_beta 101.6570(10)
_cell_angle_gamma 114.4520(10)
_cell_formula_units_Z 2
_cell_length_a 9.8157(2)
_cell_length_b 11.2682(3)
_cell_length_c 14.0489(4)
_cell_measurement_reflns_used 8009
_cell_measurement_temperature 150.00
_cell_measurement_theta_max 68.118
_cell_measurement_theta_min 2.331
_cell_volume 1299.74(6)
_computing_molecular_graphics 'Olex2 1.5 (Dolomanov et al., 2009)'
_computing_publication_material 'Olex2 1.5 (Dolomanov et al., 2009)'
_computing_structure_refinement 'SHELXL 2018/3 (Sheldrick, 2015)'
_computing_structure_solution 'SHELXT 2018/2 (Sheldrick, 2018)'
_diffrn_ambient_temperature 150.00
_diffrn_measured_fraction_theta_full 0.997
_diffrn_measured_fraction_theta_max 0.997
_diffrn_measurement_device_type 'Bruker APX-II'
_diffrn_radiation_type CuK\a
_diffrn_radiation_wavelength 1.54178
_diffrn_reflns_av_R_equivalents 0.0333
_diffrn_reflns_av_unetI/netI 0.0192
_diffrn_reflns_Laue_measured_fraction_full 0.997
_diffrn_reflns_Laue_measured_fraction_max 0.997
_diffrn_reflns_limit_h_max 11
_diffrn_reflns_limit_h_min -11
_diffrn_reflns_limit_k_max 13
_diffrn_reflns_limit_k_min -13
_diffrn_reflns_limit_l_max 16
_diffrn_reflns_limit_l_min -15
_diffrn_reflns_number 47937
_diffrn_reflns_point_group_measured_fraction_full 0.997
_diffrn_reflns_point_group_measured_fraction_max 0.997
_diffrn_reflns_theta_full 67.679
_diffrn_reflns_theta_max 68.224
_diffrn_reflns_theta_min 3.424
_diffrn_source_current 1.2
_diffrn_source_power 0.06
_diffrn_source_voltage 50.0
_exptl_absorpt_coefficient_mu 2.447
_exptl_absorpt_correction_T_max 0.894
_exptl_absorpt_correction_T_min 0.0735
_exptl_absorpt_correction_type multi-scan
_exptl_crystal_colour 'clear light colourless'
_exptl_crystal_colour_lustre clear
_exptl_crystal_colour_modifier light
_exptl_crystal_colour_primary colourless
_exptl_crystal_density_diffrn 1.445
_exptl_crystal_description needle
_exptl_crystal_F_000 580
_exptl_crystal_size_max 0.134
_exptl_crystal_size_mid 0.121
_exptl_crystal_size_min 0.047
_refine_diff_density_max 0.350
_refine_diff_density_min -0.727
_refine_diff_density_rms 0.058
_refine_ls_extinction_method none
_refine_ls_goodness_of_fit_ref 1.053
_refine_ls_hydrogen_treatment constr
_refine_ls_matrix_type full
_refine_ls_number_parameters 344
_refine_ls_number_reflns 4746
_refine_ls_number_restraints 0
_refine_ls_restrained_S_all 1.053
_refine_ls_R_factor_all 0.0252
_refine_ls_R_factor_gt 0.0242
_refine_ls_shift/su_max 0.001
_refine_ls_shift/su_mean 0.000
_refine_ls_structure_factor_coef Fsqd
_refine_ls_weighting_details 'w=1/[\s^2^(Fo^2^)+(0.0248P)^2^+1.0267P] where P=(Fo^2^+2Fc^2^)/3'
_refine_ls_weighting_scheme calc
_refine_ls_wR_factor_gt 0.0623
_refine_ls_wR_factor_ref 0.0626
_reflns_Friedel_coverage 0.000
_reflns_number_gt 4670
_reflns_number_total 4746
_reflns_threshold_expression 'I > 2\s(I)'
_cod_data_source_file d4sc06334a2.cif
_cod_data_source_block cu_2024051101_0m
_cod_depositor_comments 'Adding full bibliography for 1573075--1573076.cif.'
_cod_database_code 1573075
_shelx_shelxl_version_number 2018/3
_shelx_space_group_comment
;
The symmetry employed for this shelxl refinement is uniquely defined
by the following loop, which should always be used as a source of
symmetry information in preference to the above space-group names.
They are only intended as comments.
;
_shelx_estimated_absorpt_t_max 0.894
_shelx_estimated_absorpt_t_min 0.735
_olex2_refinement_description
;
1. Fixed Uiso
 At 1.2 times of:
  All C(H) groups, All C(H,H) groups, All N(H) groups
 At 1.5 times of:
  All C(H,H,H) groups
2.a Ternary CH refined with riding coordinates:
 C1(H1)
2.b Secondary CH2 refined with riding coordinates:
 C23(H23A,H23B), C24(H24A,H24B)
2.c Aromatic/amide H refined with riding coordinates:
 N4(H4), C2(H2), C16(H16), C3(H3), C14(H14), C12(H12), C15(H15), C4(H4A),
 C27(H27), C21(H21), C20(H20), C31(H31), C28(H28), C5(H5), C29(H29), C6(H6),
 C13(H13), C30(H30)
2.d Idealised Me refined as rotating group:
 C22(H22A,H22B,H22C)
;
_olex2_submission_special_instructions 'No special instructions were received'

loop_
_space_group_symop_operation_xyz
'x, y, z'
'-x, -y, -z'

loop_
_atom_site_label
_atom_site_type_symbol
_atom_site_fract_x
_atom_site_fract_y
_atom_site_fract_z
_atom_site_U_iso_or_equiv
_atom_site_adp_type
_atom_site_occupancy
_atom_site_site_symmetry_order
_atom_site_calc_flag
_atom_site_refinement_flags_posn
_atom_site_refinement_flags_adp
_atom_site_refinement_flags_occupancy
_atom_site_disorder_assembly
_atom_site_disorder_group
Br1 Br 0.38258(2) 0.70083(2) 0.93442(2) 0.02535(7) Uani 1 1 d . . . . .
O1 O 0.57224(13) 0.22744(11) 0.84236(8) 0.0201(2) Uani 1 1 d . . . . .
O2 O 0.78462(14) 0.81673(11) 0.94551(9) 0.0259(3) Uani 1 1 d . . . . .
N1 N 0.40783(14) 0.36999(12) 0.69249(9) 0.0153(2) Uani 1 1 d . . . . .
N2 N 0.51816(14) 0.32434(12) 0.72486(10) 0.0150(2) Uani 1 1 d . . . . .
N3 N 0.70748(16) 0.96877(13) 0.82314(11) 0.0214(3) Uani 1 1 d . . . . .
N4 N 0.60784(15) 0.77791(13) 0.68525(10) 0.0203(3) Uani 1 1 d . . . . .
H4 H 0.576052 0.692493 0.645552 0.024 Uiso 1 1 calc R U . . .
C1 C 0.44770(17) 0.50410(15) 0.76848(11) 0.0145(3) Uani 1 1 d . . . . .
H1 H 0.420989 0.484093 0.830115 0.017 Uiso 1 1 calc R U . . .
C11 C 0.30090(18) 0.12674(15) 0.74247(12) 0.0173(3) Uani 1 1 d . . . . .
C8 C 0.34253(17) 0.56021(15) 0.72456(12) 0.0165(3) Uani 1 1 d . . . . .
C17 C 0.63446(17) 0.60094(15) 0.80588(11) 0.0155(3) Uani 1 1 d . . . . .
C23 C 0.71324(17) 0.53734(15) 0.87121(12) 0.0169(3) Uani 1 1 d . . . . .
H23A H 0.825883 0.601490 0.913910 0.020 Uiso 1 1 calc R U . . .
H23B H 0.651562 0.492039 0.912383 0.020 Uiso 1 1 calc R U . . .
C19 C 0.67133(18) 0.83182(15) 0.78759(12) 0.0179(3) Uani 1 1 d . . . . .
C24 C 0.69784(18) 0.55108(15) 0.72052(12) 0.0174(3) Uani 1 1 d . . . . .
H24A H 0.624493 0.515888 0.648868 0.021 Uiso 1 1 calc R U . . .
H24B H 0.806817 0.618440 0.727735 0.021 Uiso 1 1 calc R U . . .
C9 C 0.27593(18) 0.52249(16) 0.61678(12) 0.0190(3) Uani 1 1 d . . . . .
C25 C 0.68851(17) 0.43593(15) 0.76652(11) 0.0160(3) Uani 1 1 d . . . . .
C10 C 0.47305(17) 0.22995(15) 0.77614(11) 0.0157(3) Uani 1 1 d . . . . .
C2 C 0.36307(18) 0.35042(15) 0.58673(12) 0.0187(3) Uani 1 1 d . . . . .
H2 H 0.380593 0.286358 0.540989 0.022 Uiso 1 1 calc R U . . .
C18 C 0.70113(17) 0.75662(15) 0.85454(12) 0.0175(3) Uani 1 1 d . . . . .
C16 C 0.20907(19) 0.05184(16) 0.63870(13) 0.0203(3) Uani 1 1 d . . . . .
H16 H 0.252823 0.071120 0.586040 0.024 Uiso 1 1 calc R U . . .
C26 C 0.79753(18) 0.37607(15) 0.75119(13) 0.0184(3) Uani 1 1 d . . . . .
C7 C 0.31088(18) 0.65219(16) 0.78802(12) 0.0208(3) Uani 1 1 d . . . . .
C3 C 0.29660(18) 0.41891(16) 0.54823(12) 0.0208(3) Uani 1 1 d . . . . .
H3 H 0.262652 0.399769 0.475613 0.025 Uiso 1 1 calc R U . . .
C14 C -0.01108(19) -0.07812(17) 0.68917(14) 0.0255(4) Uani 1 1 d . . . . .
H14 H -0.117704 -0.148456 0.670860 0.031 Uiso 1 1 calc R U . . .
C12 C 0.23574(19) 0.09853(17) 0.81947(13) 0.0221(3) Uani 1 1 d . . . . .
H12 H 0.298317 0.148745 0.890433 0.027 Uiso 1 1 calc R U . . .
C15 C 0.05344(19) -0.05110(16) 0.61222(13) 0.0233(3) Uani 1 1 d . . . . .
H15 H -0.008957 -0.103078 0.541413 0.028 Uiso 1 1 calc R U . . .
C4 C 0.18963(19) 0.58277(18) 0.57746(14) 0.0259(4) Uani 1 1 d . . . . .
H4A H 0.146569 0.557970 0.504629 0.031 Uiso 1 1 calc R U . . .
C27 C 0.9162(2) 0.39128(17) 0.83319(14) 0.0263(4) Uani 1 1 d . . . . .
H27 H 0.927841 0.437559 0.902157 0.032 Uiso 1 1 calc R U . . .
C21 C 0.6633(2) 1.00027(17) 0.73845(14) 0.0251(3) Uani 1 1 d . . . . .
H21 H 0.672955 1.087445 0.737614 0.030 Uiso 1 1 calc R U . . .
C20 C 0.6022(2) 0.88226(17) 0.65456(13) 0.0241(3) Uani 1 1 d . . . . .
H20 H 0.561482 0.874317 0.584731 0.029 Uiso 1 1 calc R U . . .
C31 C 0.7828(2) 0.30854(18) 0.65098(14) 0.0259(4) Uani 1 1 d . . . . .
H31 H 0.701599 0.297245 0.594097 0.031 Uiso 1 1 calc R U . . .
C28 C 1.0189(2) 0.33913(18) 0.81534(16) 0.0323(4) Uani 1 1 d . . . . .
H28 H 1.099461 0.349262 0.872063 0.039 Uiso 1 1 calc R U . . .
C22 C 0.7756(2) 1.06499(18) 0.93009(14) 0.0323(4) Uani 1 1 d . . . . .
H22A H 0.714842 1.021964 0.971637 0.048 Uiso 1 1 calc R U . . .
H22B H 0.771455 1.150729 0.931430 0.048 Uiso 1 1 calc R U . . .
H22C H 0.886265 1.086712 0.958827 0.048 Uiso 1 1 calc R U . . .
C5 C 0.1658(2) 0.6783(2) 0.64315(15) 0.0325(4) Uani 1 1 d . . . . .
H5 H 0.109072 0.720412 0.615379 0.039 Uiso 1 1 calc R U . . .
C29 C 1.0034(2) 0.27295(19) 0.71534(17) 0.0329(4) Uani 1 1 d . . . . .
H29 H 1.073763 0.238136 0.703043 0.039 Uiso 1 1 calc R U . . .
C6 C 0.2244(2) 0.71236(19) 0.74876(15) 0.0295(4) Uani 1 1 d . . . . .
H6 H 0.206054 0.776026 0.794230 0.035 Uiso 1 1 calc R U . . .
C13 C 0.0791(2) -0.00323(18) 0.79206(14) 0.0268(4) Uani 1 1 d . . . . .
H13 H 0.033909 -0.021270 0.844389 0.032 Uiso 1 1 calc R U . . .
C30 C 0.8852(2) 0.2574(2) 0.63293(16) 0.0327(4) Uani 1 1 d . . . . .
H30 H 0.874109 0.211581 0.563987 0.039 Uiso 1 1 calc R U . . .

loop_
_atom_site_aniso_label
_atom_site_aniso_U_11
_atom_site_aniso_U_22
_atom_site_aniso_U_33
_atom_site_aniso_U_23
_atom_site_aniso_U_13
_atom_site_aniso_U_12
Br1 0.02934(10) 0.02847(10) 0.02093(10) 0.00395(7) 0.00921(7) 0.01823(8)
O1 0.0206(5) 0.0222(5) 0.0213(6) 0.0107(4) 0.0075(4) 0.0118(5)
O2 0.0298(6) 0.0193(6) 0.0213(6) 0.0021(5) 0.0033(5) 0.0101(5)
N1 0.0170(6) 0.0149(6) 0.0151(6) 0.0050(5) 0.0042(5) 0.0092(5)
N2 0.0146(6) 0.0144(6) 0.0176(6) 0.0065(5) 0.0059(5) 0.0077(5)
N3 0.0227(7) 0.0154(6) 0.0277(7) 0.0064(5) 0.0104(6) 0.0102(5)
N4 0.0215(7) 0.0156(6) 0.0231(7) 0.0063(5) 0.0089(5) 0.0080(5)
C1 0.0161(7) 0.0145(7) 0.0130(7) 0.0045(6) 0.0055(6) 0.0072(6)
C11 0.0186(7) 0.0149(7) 0.0233(8) 0.0087(6) 0.0091(6) 0.0105(6)
C8 0.0144(7) 0.0149(7) 0.0206(8) 0.0083(6) 0.0063(6) 0.0061(6)
C17 0.0166(7) 0.0143(7) 0.0157(7) 0.0053(6) 0.0056(6) 0.0073(6)
C23 0.0167(7) 0.0158(7) 0.0170(7) 0.0047(6) 0.0041(6) 0.0079(6)
C19 0.0174(7) 0.0131(7) 0.0239(8) 0.0057(6) 0.0101(6) 0.0068(6)
C24 0.0186(7) 0.0153(7) 0.0204(7) 0.0075(6) 0.0093(6) 0.0082(6)
C9 0.0161(7) 0.0185(7) 0.0206(8) 0.0099(6) 0.0052(6) 0.0056(6)
C25 0.0151(7) 0.0142(7) 0.0186(7) 0.0059(6) 0.0061(6) 0.0065(6)
C10 0.0196(7) 0.0142(7) 0.0158(7) 0.0043(6) 0.0083(6) 0.0097(6)
C2 0.0210(7) 0.0167(7) 0.0136(7) 0.0028(6) 0.0056(6) 0.0061(6)
C18 0.0166(7) 0.0157(7) 0.0203(8) 0.0049(6) 0.0085(6) 0.0076(6)
C16 0.0227(8) 0.0174(7) 0.0224(8) 0.0075(6) 0.0098(6) 0.0097(6)
C26 0.0172(7) 0.0135(7) 0.0267(8) 0.0085(6) 0.0113(6) 0.0068(6)
C7 0.0200(8) 0.0215(8) 0.0216(8) 0.0078(6) 0.0071(6) 0.0105(6)
C3 0.0220(8) 0.0214(8) 0.0141(7) 0.0070(6) 0.0043(6) 0.0065(6)
C14 0.0177(8) 0.0208(8) 0.0386(10) 0.0117(7) 0.0112(7) 0.0083(6)
C12 0.0222(8) 0.0247(8) 0.0216(8) 0.0098(7) 0.0089(6) 0.0116(7)
C15 0.0219(8) 0.0185(8) 0.0259(8) 0.0046(6) 0.0052(7) 0.0092(7)
C4 0.0227(8) 0.0287(9) 0.0255(9) 0.0148(7) 0.0034(7) 0.0109(7)
C27 0.0212(8) 0.0233(8) 0.0304(9) 0.0048(7) 0.0046(7) 0.0112(7)
C21 0.0284(8) 0.0215(8) 0.0353(9) 0.0152(7) 0.0154(7) 0.0158(7)
C20 0.0264(8) 0.0257(8) 0.0267(9) 0.0136(7) 0.0112(7) 0.0148(7)
C31 0.0324(9) 0.0284(9) 0.0273(9) 0.0132(7) 0.0157(7) 0.0193(8)
C28 0.0193(8) 0.0258(9) 0.0486(11) 0.0106(8) 0.0058(8) 0.0116(7)
C22 0.0450(11) 0.0197(8) 0.0300(10) 0.0018(7) 0.0100(8) 0.0182(8)
C5 0.0308(9) 0.0345(10) 0.0414(11) 0.0191(8) 0.0075(8) 0.0229(8)
C29 0.0277(9) 0.0277(9) 0.0588(13) 0.0201(9) 0.0263(9) 0.0192(8)
C6 0.0299(9) 0.0290(9) 0.0357(10) 0.0099(8) 0.0100(8) 0.0206(8)
C13 0.0250(8) 0.0294(9) 0.0337(9) 0.0165(7) 0.0177(7) 0.0133(7)
C30 0.0453(11) 0.0345(10) 0.0377(10) 0.0171(8) 0.0288(9) 0.0271(9)

loop_
_atom_type_symbol
_atom_type_description
_atom_type_scat_dispersion_real
_atom_type_scat_dispersion_imag
_atom_type_scat_source
C C 0.0181 0.0091 'International Tables Vol C Tables 4.2.6.8 and 6.1.1.4'
H H 0.0000 0.0000 'International Tables Vol C Tables 4.2.6.8 and 6.1.1.4'
Br Br -0.6763 1.2805 'International Tables Vol C Tables 4.2.6.8 and 6.1.1.4'
N N 0.0311 0.0180 'International Tables Vol C Tables 4.2.6.8 and 6.1.1.4'
O O 0.0492 0.0322 'International Tables Vol C Tables 4.2.6.8 and 6.1.1.4'

loop_
_geom_angle_atom_site_label_1
_geom_angle_atom_site_label_2
_geom_angle_atom_site_label_3
_geom_angle
_geom_angle_site_symmetry_1
_geom_angle_site_symmetry_3
_geom_angle_publ_flag
N2 N1 C1 111.30(11) . . ?
C2 N1 N2 114.30(12) . . ?
C2 N1 C1 119.19(12) . . ?
N1 N2 C25 114.42(11) . . ?
C10 N2 N1 115.65(11) . . ?
C10 N2 C25 116.93(12) . . ?
C19 N3 C22 128.68(14) . . ?
C21 N3 C19 106.43(14) . . ?
C21 N3 C22 124.86(14) . . ?
C19 N4 H4 127.3 . . ?
C19 N4 C20 105.48(13) . . ?
C20 N4 H4 127.3 . . ?
N1 C1 H1 106.9 . . ?
N1 C1 C8 109.91(12) . . ?
N1 C1 C17 107.99(11) . . ?
C8 C1 H1 106.9 . . ?
C8 C1 C17 117.81(12) . . ?
C17 C1 H1 106.9 . . ?
C16 C11 C10 122.42(14) . . ?
C16 C11 C12 119.79(14) . . ?
C12 C11 C10 117.59(14) . . ?
C9 C8 C1 120.64(13) . . ?
C7 C8 C1 121.92(14) . . ?
C7 C8 C9 117.43(14) . . ?
C23 C17 C1 107.65(11) . . ?
C23 C17 C24 86.64(11) . . ?
C24 C17 C1 108.39(12) . . ?
C18 C17 C1 118.46(12) . . ?
C18 C17 C23 114.28(12) . . ?
C18 C17 C24 116.79(12) . . ?
C17 C23 H23A 114.3 . . ?
C17 C23 H23B 114.3 . . ?
H23A C23 H23B 111.4 . . ?
C25 C23 C17 86.40(11) . . ?
C25 C23 H23A 114.3 . . ?
C25 C23 H23B 114.3 . . ?
N3 C19 C18 124.04(14) . . ?
N4 C19 N3 111.14(14) . . ?
N4 C19 C18 124.82(13) . . ?
C17 C24 H24A 114.3 . . ?
C17 C24 H24B 114.3 . . ?
H24A C24 H24B 111.4 . . ?
C25 C24 C17 86.17(11) . . ?
C25 C24 H24A 114.3 . . ?
C25 C24 H24B 114.3 . . ?
C8 C9 C3 118.93(14) . . ?
C4 C9 C8 120.08(15) . . ?
C4 C9 C3 120.98(15) . . ?
N2 C25 C23 107.38(11) . . ?
N2 C25 C24 106.96(11) . . ?
N2 C25 C26 111.28(12) . . ?
C23 C25 C24 87.09(11) . . ?
C26 C25 C23 123.70(13) . . ?
C26 C25 C24 117.44(12) . . ?
O1 C10 N2 120.61(13) . . ?
O1 C10 C11 121.55(13) . . ?
N2 C10 C11 117.73(13) . . ?
N1 C2 H2 119.0 . . ?
C3 C2 N1 122.00(14) . . ?
C3 C2 H2 119.0 . . ?
O2 C18 C17 120.09(14) . . ?
O2 C18 C19 121.83(14) . . ?
C19 C18 C17 117.94(13) . . ?
C11 C16 H16 120.0 . . ?
C15 C16 C11 119.92(15) . . ?
C15 C16 H16 120.0 . . ?
C27 C26 C25 122.35(14) . . ?
C27 C26 C31 118.86(15) . . ?
C31 C26 C25 118.73(14) . . ?
C8 C7 Br1 121.12(12) . . ?
C8 C7 C6 122.43(15) . . ?
C6 C7 Br1 116.45(13) . . ?
C9 C3 H3 119.9 . . ?
C2 C3 C9 120.21(14) . . ?
C2 C3 H3 119.9 . . ?
C15 C14 H14 119.9 . . ?
C13 C14 H14 119.9 . . ?
C13 C14 C15 120.23(15) . . ?
C11 C12 H12 120.1 . . ?
C13 C12 C11 119.81(15) . . ?
C13 C12 H12 120.1 . . ?
C16 C15 C14 120.03(16) . . ?
C16 C15 H15 120.0 . . ?
C14 C15 H15 120.0 . . ?
C9 C4 H4A 119.6 . . ?
C5 C4 C9 120.81(16) . . ?
C5 C4 H4A 119.6 . . ?
C26 C27 H27 119.7 . . ?
C26 C27 C28 120.55(17) . . ?
C28 C27 H27 119.7 . . ?
N3 C21 H21 126.7 . . ?
N3 C21 C20 106.65(14) . . ?
C20 C21 H21 126.7 . . ?
N4 C20 C21 110.30(15) . . ?
N4 C20 H20 124.9 . . ?
C21 C20 H20 124.9 . . ?
C26 C31 H31 119.6 . . ?
C30 C31 C26 120.75(17) . . ?
C30 C31 H31 119.6 . . ?
C27 C28 H28 120.0 . . ?
C29 C28 C27 119.95(17) . . ?
C29 C28 H28 120.0 . . ?
N3 C22 H22A 109.5 . . ?
N3 C22 H22B 109.5 . . ?
N3 C22 H22C 109.5 . . ?
H22A C22 H22B 109.5 . . ?
H22A C22 H22C 109.5 . . ?
H22B C22 H22C 109.5 . . ?
C4 C5 H5 120.0 . . ?
C6 C5 C4 120.04(16) . . ?
C6 C5 H5 120.0 . . ?
C28 C29 H29 120.1 . . ?
C28 C29 C30 119.87(16) . . ?
C30 C29 H29 120.1 . . ?
C7 C6 H6 120.5 . . ?
C5 C6 C7 119.09(16) . . ?
C5 C6 H6 120.5 . . ?
C14 C13 C12 120.21(15) . . ?
C14 C13 H13 119.9 . . ?
C12 C13 H13 119.9 . . ?
C31 C30 H30 120.0 . . ?
C29 C30 C31 120.01(17) . . ?
C29 C30 H30 120.0 . . ?

loop_
_geom_bond_atom_site_label_1
_geom_bond_atom_site_label_2
_geom_bond_distance
_geom_bond_site_symmetry_2
_geom_bond_publ_flag
Br1 C7 1.9012(16) . ?
O1 C10 1.2177(19) . ?
O2 C18 1.221(2) . ?
N1 N2 1.4182(17) . ?
N1 C1 1.4807(18) . ?
N1 C2 1.3993(19) . ?
N2 C25 1.5008(18) . ?
N2 C10 1.3892(19) . ?
N3 C19 1.373(2) . ?
N3 C21 1.356(2) . ?
N3 C22 1.463(2) . ?
N4 H4 0.8800 . ?
N4 C19 1.325(2) . ?
N4 C20 1.358(2) . ?
C1 H1 1.0000 . ?
C1 C8 1.518(2) . ?
C1 C17 1.589(2) . ?
C11 C10 1.495(2) . ?
C11 C16 1.391(2) . ?
C11 C12 1.395(2) . ?
C8 C9 1.408(2) . ?
C8 C7 1.389(2) . ?
C17 C23 1.556(2) . ?
C17 C24 1.558(2) . ?
C17 C18 1.517(2) . ?
C23 H23A 0.9900 . ?
C23 H23B 0.9900 . ?
C23 C25 1.549(2) . ?
C19 C18 1.463(2) . ?
C24 H24A 0.9900 . ?
C24 H24B 0.9900 . ?
C24 C25 1.553(2) . ?
C9 C3 1.449(2) . ?
C9 C4 1.393(2) . ?
C25 C26 1.507(2) . ?
C2 H2 0.9500 . ?
C2 C3 1.333(2) . ?
C16 H16 0.9500 . ?
C16 C15 1.388(2) . ?
C26 C27 1.384(2) . ?
C26 C31 1.388(2) . ?
C7 C6 1.393(2) . ?
C3 H3 0.9500 . ?
C14 H14 0.9500 . ?
C14 C15 1.388(2) . ?
C14 C13 1.379(3) . ?
C12 H12 0.9500 . ?
C12 C13 1.389(2) . ?
C15 H15 0.9500 . ?
C4 H4A 0.9500 . ?
C4 C5 1.383(3) . ?
C27 H27 0.9500 . ?
C27 C28 1.397(2) . ?
C21 H21 0.9500 . ?
C21 C20 1.366(2) . ?
C20 H20 0.9500 . ?
C31 H31 0.9500 . ?
C31 C30 1.387(2) . ?
C28 H28 0.9500 . ?
C28 C29 1.379(3) . ?
C22 H22A 0.9800 . ?
C22 H22B 0.9800 . ?
C22 H22C 0.9800 . ?
C5 H5 0.9500 . ?
C5 C6 1.377(3) . ?
C29 H29 0.9500 . ?
C29 C30 1.384(3) . ?
C6 H6 0.9500 . ?
C13 H13 0.9500 . ?
C30 H30 0.9500 . ?

loop_
_geom_torsion_atom_site_label_1
_geom_torsion_atom_site_label_2
_geom_torsion_atom_site_label_3
_geom_torsion_atom_site_label_4
_geom_torsion
_geom_torsion_site_symmetry_1
_geom_torsion_site_symmetry_2
_geom_torsion_site_symmetry_3
_geom_torsion_site_symmetry_4
_geom_torsion_publ_flag
Br1 C7 C6 C5 -178.35(14) . . . . ?
N1 N2 C25 C23 69.17(14) . . . . ?
N1 N2 C25 C24 -23.12(16) . . . . ?
N1 N2 C25 C26 -152.60(12) . . . . ?
N1 N2 C10 O1 -149.02(13) . . . . ?
N1 N2 C10 C11 34.78(18) . . . . ?
N1 C1 C8 C9 -25.56(18) . . . . ?
N1 C1 C8 C7 155.85(13) . . . . ?
N1 C1 C17 C23 -68.57(14) . . . . ?
N1 C1 C17 C24 23.78(15) . . . . ?
N1 C1 C17 C18 159.88(12) . . . . ?
N1 C2 C3 C9 3.2(2) . . . . ?
N2 N1 C1 C8 171.80(11) . . . . ?
N2 N1 C1 C17 42.06(14) . . . . ?
N2 N1 C2 C3 -161.51(14) . . . . ?
N2 C25 C26 C27 -120.65(16) . . . . ?
N2 C25 C26 C31 62.22(18) . . . . ?
N3 C19 C18 O2 -12.5(2) . . . . ?
N3 C19 C18 C17 171.73(13) . . . . ?
N3 C21 C20 N4 -0.20(19) . . . . ?
N4 C19 C18 O2 166.76(15) . . . . ?
N4 C19 C18 C17 -9.0(2) . . . . ?
C1 N1 N2 C25 -44.02(15) . . . . ?
C1 N1 N2 C10 96.31(14) . . . . ?
C1 N1 C2 C3 -26.4(2) . . . . ?
C1 C8 C9 C3 5.9(2) . . . . ?
C1 C8 C9 C4 -175.12(14) . . . . ?
C1 C8 C7 Br1 -5.6(2) . . . . ?
C1 C8 C7 C6 175.11(15) . . . . ?
C1 C17 C23 C25 80.79(12) . . . . ?
C1 C17 C24 C25 -80.11(12) . . . . ?
C1 C17 C18 O2 114.47(16) . . . . ?
C1 C17 C18 C19 -69.73(17) . . . . ?
C11 C16 C15 C14 0.8(2) . . . . ?
C11 C12 C13 C14 1.3(2) . . . . ?
C8 C1 C17 C23 166.26(12) . . . . ?
C8 C1 C17 C24 -101.39(14) . . . . ?
C8 C1 C17 C18 34.70(19) . . . . ?
C8 C9 C3 C2 6.9(2) . . . . ?
C8 C9 C4 C5 -1.1(2) . . . . ?
C8 C7 C6 C5 1.0(3) . . . . ?
C17 C1 C8 C9 98.66(16) . . . . ?
C17 C1 C8 C7 -79.93(18) . . . . ?
C17 C23 C25 N2 -79.32(12) . . . . ?
C17 C23 C25 C24 27.54(10) . . . . ?
C17 C23 C25 C26 148.92(14) . . . . ?
C17 C24 C25 N2 79.78(12) . . . . ?
C17 C24 C25 C23 -27.51(10) . . . . ?
C17 C24 C25 C26 -154.35(13) . . . . ?
C23 C17 C24 C25 27.38(10) . . . . ?
C23 C17 C18 O2 -14.1(2) . . . . ?
C23 C17 C18 C19 161.74(13) . . . . ?
C23 C25 C26 C27 9.5(2) . . . . ?
C23 C25 C26 C31 -167.60(14) . . . . ?
C19 N3 C21 C20 -0.05(18) . . . . ?
C19 N4 C20 C21 0.37(18) . . . . ?
C24 C17 C23 C25 -27.46(10) . . . . ?
C24 C17 C18 O2 -113.02(16) . . . . ?
C24 C17 C18 C19 62.78(18) . . . . ?
C24 C25 C26 C27 115.64(17) . . . . ?
C24 C25 C26 C31 -61.49(19) . . . . ?
C9 C8 C7 Br1 175.75(11) . . . . ?
C9 C8 C7 C6 -3.5(2) . . . . ?
C9 C4 C5 C6 -1.6(3) . . . . ?
C25 N2 C10 O1 -9.7(2) . . . . ?
C25 N2 C10 C11 174.10(12) . . . . ?
C25 C26 C27 C28 -177.34(15) . . . . ?
C25 C26 C31 C30 177.06(15) . . . . ?
C10 N2 C25 C23 -70.64(15) . . . . ?
C10 N2 C25 C24 -162.92(12) . . . . ?
C10 N2 C25 C26 67.60(16) . . . . ?
C10 C11 C16 C15 174.50(14) . . . . ?
C10 C11 C12 C13 -175.75(14) . . . . ?
C2 N1 N2 C25 94.60(14) . . . . ?
C2 N1 N2 C10 -125.06(13) . . . . ?
C2 N1 C1 C8 35.44(17) . . . . ?
C2 N1 C1 C17 -94.30(14) . . . . ?
C18 C17 C23 C25 -145.42(12) . . . . ?
C18 C17 C24 C25 142.96(13) . . . . ?
C16 C11 C10 O1 -129.89(16) . . . . ?
C16 C11 C10 N2 46.3(2) . . . . ?
C16 C11 C12 C13 -0.6(2) . . . . ?
C26 C27 C28 C29 0.6(3) . . . . ?
C26 C31 C30 C29 0.2(3) . . . . ?
C7 C8 C9 C3 -175.46(14) . . . . ?
C7 C8 C9 C4 3.5(2) . . . . ?
C3 C9 C4 C5 177.90(16) . . . . ?
C12 C11 C10 O1 45.1(2) . . . . ?
C12 C11 C10 N2 -138.75(14) . . . . ?
C12 C11 C16 C15 -0.4(2) . . . . ?
C15 C14 C13 C12 -0.9(3) . . . . ?
C4 C9 C3 C2 -172.06(15) . . . . ?
C4 C5 C6 C7 1.7(3) . . . . ?
C27 C26 C31 C30 -0.2(2) . . . . ?
C27 C28 C29 C30 -0.5(3) . . . . ?
C21 N3 C19 N4 0.29(17) . . . . ?
C21 N3 C19 C18 179.67(14) . . . . ?
C20 N4 C19 N3 -0.40(17) . . . . ?
C20 N4 C19 C18 -179.78(14) . . . . ?
C31 C26 C27 C28 -0.2(2) . . . . ?
C28 C29 C30 C31 0.2(3) . . . . ?
C22 N3 C19 N4 178.63(16) . . . . ?
C22 N3 C19 C18 -2.0(3) . . . . ?
C22 N3 C21 C20 -178.47(15) . . . . ?
C13 C14 C15 C16 -0.2(2) . . . . ?
